data_1554057
loop_
_publ_author_name
'Kotwica, Kamil'
'Bujak, Piotr'
'Wamil, Damian'
'Pieczonka, Adam'
'Wiosna-Salyga, Gabriela'
'Gunka, Piotr A.'
'Jaroch, Tomasz'
'Nowakowski, Robert'
'Luszczynska, Beata'
'Witkowska, Ewelina'
'Glowacki, Ireneusz'
'Ulanski, Jacek'
'Zagorska, Malgorzata'
'Pron, Adam'

_publ_section_title
;
 Structural, Spectroscopic, Electrochemical, and Electroluminescent
 Properties of Tetraalkoxydinaphthophenazines: New Solution-Processable
 Nonlinear Azaacenes
;
_journal_issue 19
_journal_name_full 'The Journal of Physical Chemistry C'
_journal_page_first 10700
_journal_paper_doi 10.1021/acs.jpcc.5b01557
_journal_volume 119
_journal_year 2015
_chemical_formula_moiety 'C68 H96 N2 O4'
_chemical_formula_sum 'C68 H96 N2 O4'
_chemical_formula_weight 1005.46
_chemical_name_systematic 5,9,14,18-tetradecyloxy-dinaphto[2,3-a:2,3-h]phenazine
_space_group_crystal_system triclinic
_space_group_IT_number 2
_space_group_name_Hall '-P 1'
_space_group_name_H-M_alt 'P -1'
_atom_sites_solution_hydrogens geom
_atom_sites_solution_primary direct
_audit_creation_date 2014-09-04
_audit_creation_method
;
Olex2 1.2-beta
(compiled 2014.08.28 svn.r2986 for OlexSys, GUI svn.r4874)
;
_cell_angle_alpha 68.547(4)
_cell_angle_beta 87.477(4)
_cell_angle_gamma 89.776(4)
_cell_formula_units_Z 2
_cell_length_a 9.8574(5)
_cell_length_b 17.6322(7)
_cell_length_c 17.7861(8)
_cell_measurement_reflns_used 6552
_cell_measurement_temperature 120(2)
_cell_measurement_theta_max 66.8330
_cell_measurement_theta_min 4.4430
_cell_volume 2874.1(2)
_computing_cell_refinement
;
CrysAlisPro, Agilent Technologies,
Version 1.171.37.31 (release 14-01-2014 CrysAlis171 .NET)
(compiled Jan 14 2014,18:38:05)
;
_computing_data_collection
;
CrysAlisPro, Agilent Technologies,
Version 1.171.37.31 (release 14-01-2014 CrysAlis171 .NET)
(compiled Jan 14 2014,18:38:05)
;
_computing_data_reduction
;
CrysAlisPro, Agilent Technologies,
Version 1.171.37.31 (release 14-01-2014 CrysAlis171 .NET)
(compiled Jan 14 2014,18:38:05)
;
_computing_molecular_graphics 'Olex2 (Dolomanov et al., 2009)'
_computing_publication_material 'Olex2 (Dolomanov et al., 2009)'
_computing_structure_refinement 'ShelXL (Sheldrick, 2008)'
_computing_structure_solution 'ShelXS (Sheldrick, 2008)'
_diffrn_ambient_temperature 120
_diffrn_detector 'CCD plate'
_diffrn_detector_area_resol_mean 10.3347
_diffrn_detector_type Atlas
_diffrn_measured_fraction_theta_full 0.978
_diffrn_measured_fraction_theta_max 0.990
_diffrn_measurement_details
;
#__ type_ start__ end____ width___ exp.time_
  1 omega  -35.00   68.00   1.0000   26.5000
omega____ theta____ kappa____ phi______ frames
    -       41.1363  -38.0000 -120.0000 103

#__ type_ start__ end____ width___ exp.time_
  2 omega  -33.00   71.00   1.0000   26.5000
omega____ theta____ kappa____ phi______ frames
    -       41.1363  -57.0000  120.0000 104

#__ type_ start__ end____ width___ exp.time_
  3 omega   15.00  117.00   1.0000   26.5000
omega____ theta____ kappa____ phi______ frames
    -       41.1363   38.0000   60.0000 102

#__ type_ start__ end____ width___ exp.time_
  4 omega -121.00  -18.00   1.0000   68.5000
omega____ theta____ kappa____ phi______ frames
    -      -83.0000  125.0000 -180.0000 103

#__ type_ start__ end____ width___ exp.time_
  5 omega    9.00  133.00   1.0000   68.5000
omega____ theta____ kappa____ phi______ frames
    -       93.5000  -93.0000  -89.0577 124

#__ type_ start__ end____ width___ exp.time_
  6 omega    8.00  132.00   1.0000   68.5000
omega____ theta____ kappa____ phi______ frames
    -       93.5000  -90.0000  143.9435 124

#__ type_ start__ end____ width___ exp.time_
  7 omega    8.00  132.00   1.0000   68.5000
omega____ theta____ kappa____ phi______ frames
    -       93.5000  -90.0000 -119.5094 124

#__ type_ start__ end____ width___ exp.time_
  8 omega   19.00  124.00   1.0000   68.5000
omega____ theta____ kappa____ phi______ frames
    -       93.5000  -61.0000  -60.0000 105

#__ type_ start__ end____ width___ exp.time_
  9 omega    8.00  132.00   1.0000   68.5000
omega____ theta____ kappa____ phi______ frames
    -       93.5000  -91.0000  152.8910 124

#__ type_ start__ end____ width___ exp.time_
 10 omega   16.00   69.00   1.0000   68.5000
omega____ theta____ kappa____ phi______ frames
    -       93.5000  -30.0000  -90.0000 53

#__ type_ start__ end____ width___ exp.time_
 11 omega   10.00  155.00   1.0000   68.5000
omega____ theta____ kappa____ phi______ frames
    -       93.5000  -15.0000  120.0000 145

#__ type_ start__ end____ width___ exp.time_
 12 omega   73.00  168.00   1.0000   68.5000
omega____ theta____ kappa____ phi______ frames
    -       93.5000  125.0000   60.0000 95

#__ type_ start__ end____ width___ exp.time_
 13 omega   10.00   84.00   1.0000   68.5000
omega____ theta____ kappa____ phi______ frames
    -       93.5000  -95.0000   90.0000 74

#__ type_ start__ end____ width___ exp.time_
 14 omega   19.00  124.00   1.0000   68.5000
omega____ theta____ kappa____ phi______ frames
    -       93.5000  -61.0000 -180.0000 105

#__ type_ start__ end____ width___ exp.time_
 15 omega   19.00  124.00   1.0000   68.5000
omega____ theta____ kappa____ phi______ frames
    -       93.5000  -64.0000  115.6915 105

#__ type_ start__ end____ width___ exp.time_
 16 omega   32.00  164.00   1.0000   68.5000
omega____ theta____ kappa____ phi______ frames
    -       93.5000   15.0000    0.0000 132

#__ type_ start__ end____ width___ exp.time_
 17 omega   21.00   63.00   1.0000   68.5000
omega____ theta____ kappa____ phi______ frames
    -       93.5000  -45.0000   30.0000 42

#__ type_ start__ end____ width___ exp.time_
 18 omega   92.00  119.00   1.0000   68.5000
omega____ theta____ kappa____ phi______ frames
    -       93.5000   45.0000   60.0000 27

#__ type_ start__ end____ width___ exp.time_
 19 omega   63.00  114.00   1.0000   68.5000
omega____ theta____ kappa____ phi______ frames
    -       93.5000   61.0000  150.0000 51

#__ type_ start__ end____ width___ exp.time_
 20 omega  127.00  154.00   1.0000   68.5000
omega____ theta____ kappa____ phi______ frames
    -       93.5000   61.0000  150.0000 27

#__ type_ start__ end____ width___ exp.time_
 21 omega   64.00  168.00   1.0000   68.5000
omega____ theta____ kappa____ phi______ frames
    -       93.5000   61.0000 -150.0000 104

#__ type_ start__ end____ width___ exp.time_
 22 omega   40.00   69.00   1.0000   68.5000
omega____ theta____ kappa____ phi______ frames
    -       93.5000 -125.0000  -60.0000 29

#__ type_ start__ end____ width___ exp.time_
 23 omega   30.00   57.00   1.0000   68.5000
omega____ theta____ kappa____ phi______ frames
    -       93.5000  -77.0000   90.0000 27

#__ type_ start__ end____ width___ exp.time_
 24 omega   84.00  118.00   1.0000   68.5000
omega____ theta____ kappa____ phi______ frames
    -       93.5000  -77.0000   90.0000 34

#__ type_ start__ end____ width___ exp.time_
 25 omega   69.00  101.00   1.0000   68.5000
omega____ theta____ kappa____ phi______ frames
    -       93.5000   61.0000 -180.0000 32

#__ type_ start__ end____ width___ exp.time_
 26 omega   75.00  165.00   1.0000   68.5000
omega____ theta____ kappa____ phi______ frames
    -       93.5000   61.0000 -120.0000 90

#__ type_ start__ end____ width___ exp.time_
 27 omega   71.00  109.00   1.0000   68.5000
omega____ theta____ kappa____ phi______ frames
    -       93.5000   61.0000   90.0000 38

#__ type_ start__ end____ width___ exp.time_
 28 omega   23.00   77.00   1.0000   68.5000
omega____ theta____ kappa____ phi______ frames
    -       93.5000  -45.0000  -30.0000 54

#__ type_ start__ end____ width___ exp.time_
 29 omega   73.00  167.00   1.0000   68.5000
omega____ theta____ kappa____ phi______ frames
    -       93.5000   61.0000  120.0000 94

#__ type_ start__ end____ width___ exp.time_
 30 omega   88.00  127.00   1.0000   68.5000
omega____ theta____ kappa____ phi______ frames
    -       93.5000  -77.0000   30.0000 39

#__ type_ start__ end____ width___ exp.time_
 31 omega   55.00   82.00   1.0000   68.5000
omega____ theta____ kappa____ phi______ frames
    -       93.5000  -95.0000 -150.0000 27

#__ type_ start__ end____ width___ exp.time_
 32 omega  137.00  168.00   1.0000   68.5000
omega____ theta____ kappa____ phi______ frames
    -       93.5000  125.0000  120.0000 31

#__ type_ start__ end____ width___ exp.time_
 33 omega   93.00  133.00   1.0000   68.5000
omega____ theta____ kappa____ phi______ frames
    -       93.5000  125.0000  150.0000 40

#__ type_ start__ end____ width___ exp.time_
 34 omega   52.00  110.00   1.0000   68.5000
omega____ theta____ kappa____ phi______ frames
    -       93.5000  -93.0000  -37.3562 58

#__ type_ start__ end____ width___ exp.time_
 35 omega   32.00   59.00   1.0000   68.5000
omega____ theta____ kappa____ phi______ frames
    -       93.5000  -61.0000  -30.0000 27

#__ type_ start__ end____ width___ exp.time_
 36 omega   81.00  119.00   1.0000   68.5000
omega____ theta____ kappa____ phi______ frames
    -       93.5000  -61.0000  -30.0000 38

#__ type_ start__ end____ width___ exp.time_
 37 omega   91.00  125.00   1.0000   68.5000
omega____ theta____ kappa____ phi______ frames
    -       93.5000   15.0000  120.0000 34

#__ type_ start__ end____ width___ exp.time_
 38 omega   75.00  114.00   1.0000   68.5000
omega____ theta____ kappa____ phi______ frames
    -       93.5000  -93.0000   46.0382 39
;
_diffrn_measurement_device 'four-circle diffractometer'
_diffrn_measurement_device_type 'Xcalibur, Atlas, Gemini ultra'
_diffrn_measurement_method '\w scans'
_diffrn_orient_matrix_UB_11 0.0094181000
_diffrn_orient_matrix_UB_12 0.0537293000
_diffrn_orient_matrix_UB_13 -0.0905932000
_diffrn_orient_matrix_UB_21 -0.1421761000
_diffrn_orient_matrix_UB_22 0.0336683000
_diffrn_orient_matrix_UB_23 0.0078877000
_diffrn_orient_matrix_UB_31 0.0646082000
_diffrn_orient_matrix_UB_32 0.0692378000
_diffrn_orient_matrix_UB_33 0.0202412000
_diffrn_radiation_monochromator mirror
_diffrn_radiation_probe x-ray
_diffrn_radiation_type CuK\a
_diffrn_radiation_wavelength 1.54184
_diffrn_reflns_av_R_equivalents 0.0614
_diffrn_reflns_av_unetI/netI 0.0364
_diffrn_reflns_Laue_measured_fraction_full 0.978
_diffrn_reflns_Laue_measured_fraction_max 0.990
_diffrn_reflns_limit_h_max 11
_diffrn_reflns_limit_h_min -11
_diffrn_reflns_limit_k_max 21
_diffrn_reflns_limit_k_min -18
_diffrn_reflns_limit_l_max 21
_diffrn_reflns_limit_l_min -21
_diffrn_reflns_number 48313
_diffrn_reflns_point_group_measured_fraction_full 0.978
_diffrn_reflns_point_group_measured_fraction_max 0.990
_diffrn_reflns_theta_full 67.684
_diffrn_reflns_theta_max 67.110
_diffrn_reflns_theta_min 4.436
_diffrn_source 'sealed X-ray tube'
_diffrn_source_type 'Enhance Ultra (Cu) X-ray Source'
_exptl_absorpt_coefficient_mu 0.538
_exptl_absorpt_correction_T_max 1.00000
_exptl_absorpt_correction_T_min 0.59075
_exptl_absorpt_correction_type multi-scan
_exptl_absorpt_process_details
;
CrysAlisPro, Agilent Technologies,
Version 1.171.37.31 (release 14-01-2014 CrysAlis171 .NET)
(compiled Jan 14 2014,18:38:05)
Empirical absorption correction using spherical harmonics,
 implemented in SCALE3 ABSPACK scaling algorithm.
;
_exptl_crystal_colour orange
_exptl_crystal_colour_primary orange
_exptl_crystal_density_diffrn 1.162
_exptl_crystal_description plate
_exptl_crystal_F_000 1100
_exptl_crystal_size_max 0.36
_exptl_crystal_size_mid 0.12
_exptl_crystal_size_min 0.05
_refine_diff_density_max 0.489
_refine_diff_density_min -0.300
_refine_diff_density_rms 0.058
_refine_ls_extinction_method none
_refine_ls_goodness_of_fit_ref 1.064
_refine_ls_hydrogen_treatment constr
_refine_ls_matrix_type full
_refine_ls_number_parameters 671
_refine_ls_number_reflns 10168
_refine_ls_number_restraints 0
_refine_ls_restrained_S_all 1.064
_refine_ls_R_factor_all 0.1066
_refine_ls_R_factor_gt 0.0686
_refine_ls_shift/su_max 0.000
_refine_ls_shift/su_mean 0.000
_refine_ls_structure_factor_coef Fsqd
_refine_ls_weighting_details 'w=1/[\s^2^(Fo^2^)+(0.1341P)^2^+0.7196P] where P=(Fo^2^+2Fc^2^)/3'
_refine_ls_weighting_scheme calc
_refine_ls_wR_factor_gt 0.2049
_refine_ls_wR_factor_ref 0.2499
_reflns_Friedel_coverage 0.000
_reflns_number_gt 6217
_reflns_number_total 10168
_reflns_threshold_expression 'I > 2\s(I)'
_cod_data_source_file jp5b01557_si_002.cif
_cod_data_source_block DNP-C10
_cod_database_code 1554057
_shelxl_version_number 2014-3
_shelx_space_group_comment
;
The symmetry employed for this shelxl refinement is uniquely defined
by the following loop, which should always be used as a source of
symmetry information in preference to the above space-group names.
They are only intended as comments.
;

loop_
_space_group_symop_operation_xyz
'x, y, z'
'-x, -y, -z'

loop_
_atom_site_label
_atom_site_type_symbol
_atom_site_fract_x
_atom_site_fract_y
_atom_site_fract_z
_atom_site_U_iso_or_equiv
_atom_site_adp_type
_atom_site_occupancy
_atom_site_site_symmetry_order
_atom_site_calc_flag
_atom_site_refinement_flags_posn
O1 O -0.09691(15) 0.19958(9) -0.28027(10) 0.0320(4) Uani 1 1 d .
O2 O 0.29755(16) 0.03727(10) -0.39372(10) 0.0374(4) Uani 1 1 d .
O41 O 0.34755(14) -0.01071(9) 0.10233(9) 0.0298(4) Uani 1 1 d .
O42 O -0.05552(15) 0.14307(9) 0.21899(9) 0.0326(4) Uani 1 1 d .
N1 N 0.02055(18) 0.14037(11) -0.13355(12) 0.0310(5) Uani 1 1 d .
N41 N 0.21256(18) 0.03442(11) -0.03910(11) 0.0294(4) Uani 1 1 d .
C1 C 0.1072(3) 0.13528(15) -0.50083(15) 0.0399(6) Uani 1 1 d .
H1 H 0.1715 0.1065 -0.5213 0.048 Uiso 1 1 calc R
C2 C 0.0186(3) 0.18619(16) -0.55145(16) 0.0444(6) Uani 1 1 d .
H2 H 0.0221 0.1934 -0.6071 0.053 Uiso 1 1 calc R
C3 C -0.0792(3) 0.22856(17) -0.52127(16) 0.0454(7) Uani 1 1 d .
H3 H -0.1404 0.2642 -0.5570 0.054 Uiso 1 1 calc R
C4 C -0.0860(3) 0.21852(15) -0.44178(16) 0.0403(6) Uani 1 1 d .
H4 H -0.1533 0.2465 -0.4224 0.048 Uiso 1 1 calc R
C5 C 0.0062(2) 0.16663(14) -0.38684(15) 0.0329(5) Uani 1 1 d .
C6 C 0.0038(2) 0.15826(14) -0.30496(14) 0.0304(5) Uani 1 1 d .
C7 C 0.0969(2) 0.10861(13) -0.25107(14) 0.0287(5) Uani 1 1 d .
C8 C 0.1034(2) 0.09884(13) -0.16619(14) 0.0290(5) Uani 1 1 d .
C9 C 0.2004(2) 0.04551(13) -0.11708(14) 0.0295(5) Uani 1 1 d .
C10 C 0.2949(2) 0.00342(14) -0.15183(14) 0.0322(5) Uani 1 1 d .
H10 H 0.3592 -0.0323 -0.1188 0.039 Uiso 1 1 calc R
C11 C 0.2925(2) 0.01447(14) -0.23038(14) 0.0328(5) Uani 1 1 d .
H11 H 0.3575 -0.0126 -0.2523 0.039 Uiso 1 1 calc R
C12 C 0.1950(2) 0.06581(14) -0.28271(14) 0.0303(5) Uani 1 1 d .
C13 C 0.1964(2) 0.07463(14) -0.36366(14) 0.0322(5) Uani 1 1 d .
C14 C 0.1045(2) 0.12482(14) -0.41797(15) 0.0336(5) Uani 1 1 d .
C15 C -0.0549(2) 0.27905(14) -0.28429(15) 0.0336(5) Uani 1 1 d .
H15A H -0.0196 0.3119 -0.3396 0.040 Uiso 1 1 calc R
H15B H 0.0180 0.2741 -0.2463 0.040 Uiso 1 1 calc R
C16 C -0.1772(2) 0.31959(15) -0.26183(17) 0.0389(6) Uani 1 1 d .
H16A H -0.2140 0.2848 -0.2075 0.047 Uiso 1 1 calc R
H16B H -0.2486 0.3249 -0.3008 0.047 Uiso 1 1 calc R
C17 C -0.1422(2) 0.40361(15) -0.26166(16) 0.0372(6) Uani 1 1 d .
H17A H -0.1028 0.4377 -0.3156 0.045 Uiso 1 1 calc R
H17B H -0.0722 0.3979 -0.2217 0.045 Uiso 1 1 calc R
C18 C -0.2647(2) 0.44711(15) -0.24124(18) 0.0415(6) Uani 1 1 d .
H18A H -0.3345 0.4529 -0.2812 0.050 Uiso 1 1 calc R
H18B H -0.3041 0.4129 -0.1873 0.050 Uiso 1 1 calc R
C19 C -0.2303(2) 0.53122(15) -0.24081(17) 0.0393(6) Uani 1 1 d .
H19A H -0.1609 0.5253 -0.2005 0.047 Uiso 1 1 calc R
H19B H -0.1901 0.5652 -0.2946 0.047 Uiso 1 1 calc R
C20 C -0.3521(3) 0.57538(16) -0.22114(18) 0.0430(6) Uani 1 1 d .
H20A H -0.4204 0.5829 -0.2623 0.052 Uiso 1 1 calc R
H20B H -0.3940 0.5409 -0.1680 0.052 Uiso 1 1 calc R
C21 C -0.3155(2) 0.65808(15) -0.21860(17) 0.0399(6) Uani 1 1 d .
H21A H -0.2755 0.6929 -0.2721 0.048 Uiso 1 1 calc R
H21B H -0.2455 0.6507 -0.1784 0.048 Uiso 1 1 calc R
C22 C -0.4363(3) 0.70184(16) -0.19702(18) 0.0430(6) Uani 1 1 d .
H22A H -0.5059 0.7099 -0.2376 0.052 Uiso 1 1 calc R
H22B H -0.4770 0.6667 -0.1438 0.052 Uiso 1 1 calc R
C23 C -0.3996(3) 0.78441(16) -0.19342(18) 0.0456(6) Uani 1 1 d .
H23A H -0.3273 0.7769 -0.1545 0.055 Uiso 1 1 calc R
H23B H -0.3629 0.8206 -0.2473 0.055 Uiso 1 1 calc R
C24 C -0.5204(3) 0.82521(17) -0.1683(2) 0.0533(7) Uani 1 1 d .
H24A H -0.5897 0.8363 -0.2087 0.080 Uiso 1 1 calc GR
H24B H -0.4906 0.8765 -0.1643 0.080 Uiso 1 1 calc GR
H24C H -0.5587 0.7890 -0.1156 0.080 Uiso 1 1 calc GR
C25 C 0.2708(3) -0.04507(15) -0.38516(16) 0.0403(6) Uani 1 1 d .
H25A H 0.1973 -0.0475 -0.4205 0.048 Uiso 1 1 calc R
H25B H 0.2429 -0.0782 -0.3285 0.048 Uiso 1 1 calc R
C26 C 0.4025(3) -0.07641(18) -0.40992(18) 0.0500(7) Uani 1 1 d .
H26A H 0.4329 -0.0388 -0.4646 0.060 Uiso 1 1 calc R
H26B H 0.4728 -0.0756 -0.3722 0.060 Uiso 1 1 calc R
C27 C 0.3920(3) -0.16071(17) -0.41069(18) 0.0496(7) Uani 1 1 d .
H27A H 0.3225 -0.1616 -0.4489 0.060 Uiso 1 1 calc R
H27B H 0.3612 -0.1984 -0.3561 0.060 Uiso 1 1 calc R
C28 C 0.5259(3) -0.19123(18) -0.43512(18) 0.0500(7) Uani 1 1 d .
H28A H 0.5583 -0.1528 -0.4891 0.060 Uiso 1 1 calc R
H28B H 0.5950 -0.1921 -0.3960 0.060 Uiso 1 1 calc R
C29 C 0.5122(3) -0.27550(18) -0.43784(19) 0.0512(7) Uani 1 1 d .
H29A H 0.4442 -0.2739 -0.4778 0.061 Uiso 1 1 calc R
H29B H 0.4768 -0.3131 -0.3842 0.061 Uiso 1 1 calc R
C30 C 0.6434(3) -0.30973(18) -0.45983(18) 0.0493(7) Uani 1 1 d .
H30A H 0.6803 -0.2720 -0.5130 0.059 Uiso 1 1 calc R
H30B H 0.7110 -0.3134 -0.4191 0.059 Uiso 1 1 calc R
C31 C 0.6224(3) -0.39331(18) -0.46371(19) 0.0517(7) Uani 1 1 d .
H31A H 0.5548 -0.3888 -0.5046 0.062 Uiso 1 1 calc R
H31B H 0.5832 -0.4300 -0.4107 0.062 Uiso 1 1 calc R
C32 C 0.7490(3) -0.43260(18) -0.48426(18) 0.0520(7) Uani 1 1 d .
H32A H 0.8155 -0.4401 -0.4420 0.062 Uiso 1 1 calc R
H32B H 0.7907 -0.3955 -0.5363 0.062 Uiso 1 1 calc R
C33 C 0.7198(4) -0.5149(2) -0.4906(2) 0.0667(9) Uani 1 1 d .
H33A H 0.6804 -0.5522 -0.4379 0.080 Uiso 1 1 calc R
H33B H 0.6506 -0.5074 -0.5314 0.080 Uiso 1 1 calc R
C34 C 0.8419(4) -0.5548(2) -0.5136(2) 0.0788(11) Uani 1 1 d .
H34A H 0.8812 -0.5188 -0.5660 0.118 Uiso 1 1 calc GR
H34B H 0.8143 -0.6066 -0.5172 0.118 Uiso 1 1 calc GR
H34C H 0.9096 -0.5648 -0.4724 0.118 Uiso 1 1 calc GR
C41 C 0.1316(2) 0.04073(14) 0.32722(15) 0.0356(6) Uani 1 1 d .
H41 H 0.0634 0.0660 0.3490 0.043 Uiso 1 1 calc R
C42 C 0.2268(3) -0.00579(15) 0.37593(15) 0.0394(6) Uani 1 1 d .
H42 H 0.2243 -0.0129 0.4316 0.047 Uiso 1 1 calc R
C43 C 0.3295(3) -0.04369(15) 0.34442(15) 0.0377(6) Uani 1 1 d .
H43 H 0.3961 -0.0756 0.3788 0.045 Uiso 1 1 calc R
C44 C 0.3329(2) -0.03444(14) 0.26523(14) 0.0340(5) Uani 1 1 d .
H44 H 0.4026 -0.0600 0.2448 0.041 Uiso 1 1 calc R
C45 C 0.2349(2) 0.01243(13) 0.21234(14) 0.0288(5) Uani 1 1 d .
C46 C 0.2374(2) 0.02154(13) 0.12972(14) 0.0282(5) Uani 1 1 d .
C47 C 0.1382(2) 0.06649(13) 0.07808(14) 0.0283(5) Uani 1 1 d .
C48 C 0.1302(2) 0.07584(13) -0.00681(14) 0.0289(5) Uani 1 1 d .
C49 C 0.0327(2) 0.12922(13) -0.05587(14) 0.0294(5) Uani 1 1 d .
C50 C -0.0597(2) 0.17199(14) -0.02072(15) 0.0332(5) Uani 1 1 d .
H50 H -0.1226 0.2088 -0.0539 0.040 Uiso 1 1 calc R
C51 C -0.0582(2) 0.16079(14) 0.05741(15) 0.0324(5) Uani 1 1 d .
H51 H -0.1230 0.1882 0.0791 0.039 Uiso 1 1 calc R
C52 C 0.0388(2) 0.10834(13) 0.11033(14) 0.0290(5) Uani 1 1 d .
C53 C 0.0392(2) 0.10095(13) 0.19034(14) 0.0296(5) Uani 1 1 d .
C54 C 0.1333(2) 0.05173(14) 0.24418(14) 0.0309(5) Uani 1 1 d .
C55 C 0.3310(2) -0.09323(14) 0.10535(15) 0.0321(5) Uani 1 1 d .
H55A H 0.2624 -0.0952 0.0671 0.039 Uiso 1 1 calc R
H55B H 0.3000 -0.1295 0.1605 0.039 Uiso 1 1 calc R
C56 C 0.4671(2) -0.12075(14) 0.08254(15) 0.0333(5) Uani 1 1 d .
H56A H 0.5326 -0.1231 0.1239 0.040 Uiso 1 1 calc R
H56B H 0.5019 -0.0804 0.0302 0.040 Uiso 1 1 calc R
C57 C 0.4568(2) -0.20395(15) 0.07573(16) 0.0371(6) Uani 1 1 d .
H57A H 0.3916 -0.2008 0.0339 0.045 Uiso 1 1 calc R
H57B H 0.4195 -0.2435 0.1279 0.045 Uiso 1 1 calc R
C58 C 0.5917(2) -0.23623(15) 0.05423(16) 0.0376(6) Uani 1 1 d .
H58A H 0.6280 -0.1984 0.0010 0.045 Uiso 1 1 calc R
H58B H 0.6583 -0.2386 0.0951 0.045 Uiso 1 1 calc R
C59 C 0.5731(3) -0.32098(16) 0.05124(17) 0.0412(6) Uani 1 1 d .
H59A H 0.5052 -0.3176 0.0108 0.049 Uiso 1 1 calc R
H59B H 0.5350 -0.3576 0.1045 0.049 Uiso 1 1 calc R
C60 C 0.7014(2) -0.35999(15) 0.03047(16) 0.0398(6) Uani 1 1 d .
H60A H 0.7415 -0.3239 -0.0225 0.048 Uiso 1 1 calc R
H60B H 0.7691 -0.3661 0.0717 0.048 Uiso 1 1 calc R
C61 C 0.6699(3) -0.44320(16) 0.02714(18) 0.0446(6) Uani 1 1 d .
H61A H 0.6010 -0.4362 -0.0137 0.054 Uiso 1 1 calc R
H61B H 0.6287 -0.4782 0.0802 0.054 Uiso 1 1 calc R
C62 C 0.7907(3) -0.48775(16) 0.00681(17) 0.0430(6) Uani 1 1 d .
H62A H 0.8333 -0.4532 -0.0461 0.052 Uiso 1 1 calc R
H62B H 0.8591 -0.4967 0.0482 0.052 Uiso 1 1 calc R
C63 C 0.7497(3) -0.56943(18) 0.00320(19) 0.0520(7) Uani 1 1 d .
H63A H 0.7088 -0.6041 0.0565 0.062 Uiso 1 1 calc R
H63B H 0.6793 -0.5602 -0.0371 0.062 Uiso 1 1 calc R
C64 C 0.8670(3) -0.61480(18) -0.0189(2) 0.0589(8) Uani 1 1 d .
H64A H 0.9077 -0.5812 -0.0718 0.088 Uiso 1 1 calc GR
H64B H 0.8333 -0.6662 -0.0209 0.088 Uiso 1 1 calc GR
H64C H 0.9355 -0.6263 0.0220 0.088 Uiso 1 1 calc GR
C65 C -0.0095(2) 0.22364(14) 0.20912(15) 0.0326(5) Uani 1 1 d .
H65A H 0.0232 0.2535 0.1525 0.039 Uiso 1 1 calc R
H65B H 0.0661 0.2205 0.2450 0.039 Uiso 1 1 calc R
C66 C -0.1287(2) 0.26711(15) 0.23095(16) 0.0363(6) Uani 1 1 d .
H66A H -0.1649 0.2339 0.2860 0.044 Uiso 1 1 calc R
H66B H -0.2015 0.2718 0.1929 0.044 Uiso 1 1 calc R
C67 C -0.0919(2) 0.35173(15) 0.22843(16) 0.0357(6) Uani 1 1 d .
H67A H -0.0532 0.3846 0.1739 0.043 Uiso 1 1 calc R
H67B H -0.0214 0.3470 0.2678 0.043 Uiso 1 1 calc R
C68 C -0.2141(2) 0.39564(15) 0.24800(16) 0.0378(6) Uani 1 1 d .
H68A H -0.2832 0.4017 0.2075 0.045 Uiso 1 1 calc R
H68B H -0.2547 0.3616 0.3016 0.045 Uiso 1 1 calc R
C69 C -0.1797(2) 0.47947(15) 0.24881(16) 0.0366(6) Uani 1 1 d .
H69A H -0.1394 0.5136 0.1951 0.044 Uiso 1 1 calc R
H69B H -0.1105 0.4735 0.2892 0.044 Uiso 1 1 calc R
C70 C -0.3023(2) 0.52310(15) 0.26867(17) 0.0389(6) Uani 1 1 d .
H70A H -0.3706 0.5302 0.2275 0.047 Uiso 1 1 calc R
H70B H -0.3439 0.4883 0.3217 0.047 Uiso 1 1 calc R
C71 C -0.2679(2) 0.60590(15) 0.27148(16) 0.0367(6) Uani 1 1 d .
H71A H -0.2275 0.6410 0.2182 0.044 Uiso 1 1 calc R
H71B H -0.1987 0.5989 0.3121 0.044 Uiso 1 1 calc R
C72 C -0.3902(2) 0.64910(15) 0.29250(16) 0.0383(6) Uani 1 1 d .
H72A H -0.4583 0.6577 0.2510 0.046 Uiso 1 1 calc R
H72B H -0.4323 0.6133 0.3450 0.046 Uiso 1 1 calc R
C73 C -0.3550(3) 0.73094(15) 0.29779(16) 0.0399(6) Uani 1 1 d .
H73A H -0.3162 0.7676 0.2447 0.048 Uiso 1 1 calc R
H73B H -0.2847 0.7228 0.3380 0.048 Uiso 1 1 calc R
C74 C -0.4773(3) 0.77173(16) 0.32172(18) 0.0463(7) Uani 1 1 d .
H74A H -0.5457 0.7822 0.2809 0.070 Uiso 1 1 calc GR
H74B H -0.4485 0.8234 0.3253 0.070 Uiso 1 1 calc GR
H74C H -0.5162 0.7358 0.3743 0.070 Uiso 1 1 calc GR

loop_
_atom_site_aniso_label
_atom_site_aniso_U_11
_atom_site_aniso_U_22
_atom_site_aniso_U_33
_atom_site_aniso_U_23
_atom_site_aniso_U_13
_atom_site_aniso_U_12
O1 0.0302(8) 0.0271(8) 0.0441(10) -0.0193(7) -0.0041(7) 0.0087(6)
O2 0.0354(9) 0.0379(10) 0.0411(10) -0.0177(8) 0.0035(7) 0.0104(7)
O41 0.0260(8) 0.0289(8) 0.0401(9) -0.0196(7) 0.0005(6) 0.0096(6)
O42 0.0317(8) 0.0290(9) 0.0446(10) -0.0231(7) 0.0037(7) 0.0075(7)
N1 0.0291(10) 0.0263(10) 0.0431(12) -0.0193(9) -0.0021(8) 0.0070(8)
N41 0.0290(10) 0.0256(10) 0.0383(11) -0.0172(9) -0.0006(8) 0.0067(8)
C1 0.0458(14) 0.0377(14) 0.0418(15) -0.0214(12) -0.0029(11) 0.0087(11)
C2 0.0589(16) 0.0391(15) 0.0413(15) -0.0209(12) -0.0121(12) 0.0139(12)
C3 0.0559(16) 0.0414(15) 0.0464(16) -0.0234(13) -0.0182(12) 0.0171(12)
C4 0.0413(14) 0.0362(14) 0.0511(16) -0.0242(12) -0.0118(11) 0.0118(11)
C5 0.0340(12) 0.0247(12) 0.0454(14) -0.0189(11) -0.0064(10) 0.0062(10)
C6 0.0308(12) 0.0249(12) 0.0416(14) -0.0195(10) -0.0011(10) 0.0039(9)
C7 0.0264(11) 0.0220(11) 0.0414(13) -0.0162(10) -0.0007(9) 0.0040(9)
C8 0.0263(11) 0.0223(11) 0.0422(14) -0.0167(10) 0.0005(9) 0.0029(9)
C9 0.0277(11) 0.0243(12) 0.0393(14) -0.0150(10) -0.0017(9) 0.0057(9)
C10 0.0302(12) 0.0316(12) 0.0379(14) -0.0161(11) -0.0038(9) 0.0134(10)
C11 0.0281(11) 0.0317(13) 0.0426(14) -0.0188(11) -0.0002(10) 0.0102(10)
C12 0.0276(11) 0.0275(12) 0.0402(14) -0.0178(10) -0.0001(9) 0.0045(9)
C13 0.0303(12) 0.0290(12) 0.0415(14) -0.0183(11) 0.0017(10) 0.0054(10)
C14 0.0347(12) 0.0284(12) 0.0422(14) -0.0180(11) -0.0032(10) 0.0028(10)
C15 0.0359(12) 0.0244(12) 0.0429(14) -0.0152(11) -0.0022(10) 0.0068(10)
C16 0.0354(13) 0.0316(13) 0.0555(16) -0.0228(12) -0.0020(11) 0.0080(10)
C17 0.0354(13) 0.0283(13) 0.0525(15) -0.0205(12) 0.0001(11) 0.0054(10)
C18 0.0359(13) 0.0317(14) 0.0623(17) -0.0241(13) 0.0013(11) 0.0054(11)
C19 0.0358(13) 0.0299(13) 0.0571(16) -0.0221(12) 0.0010(11) 0.0056(10)
C20 0.0368(13) 0.0352(14) 0.0630(18) -0.0255(13) 0.0019(12) 0.0063(11)
C21 0.0362(13) 0.0326(14) 0.0547(16) -0.0208(12) -0.0006(11) 0.0077(10)
C22 0.0377(13) 0.0328(14) 0.0623(17) -0.0221(13) 0.0010(12) 0.0095(11)
C23 0.0435(14) 0.0365(14) 0.0614(18) -0.0236(13) -0.0016(12) 0.0112(11)
C24 0.0529(17) 0.0376(15) 0.076(2) -0.0284(15) -0.0019(14) 0.0140(13)
C25 0.0472(15) 0.0343(14) 0.0422(15) -0.0184(12) 0.0053(11) 0.0113(11)
C26 0.0484(16) 0.0496(17) 0.0553(17) -0.0245(14) 0.0106(13) 0.0110(13)
C27 0.0473(15) 0.0469(17) 0.0596(18) -0.0263(14) 0.0054(13) 0.0091(13)
C28 0.0480(16) 0.0507(17) 0.0526(17) -0.0217(14) 0.0087(12) 0.0141(13)
C29 0.0457(15) 0.0487(17) 0.0595(18) -0.0213(14) 0.0069(13) 0.0099(13)
C30 0.0452(15) 0.0500(17) 0.0539(17) -0.0211(14) 0.0031(12) 0.0108(13)
C31 0.0526(17) 0.0460(17) 0.0570(18) -0.0197(14) -0.0002(13) 0.0061(13)
C32 0.0607(18) 0.0427(16) 0.0544(18) -0.0200(14) -0.0032(14) 0.0143(13)
C33 0.087(2) 0.053(2) 0.065(2) -0.0271(17) -0.0073(17) 0.0116(17)
C34 0.114(3) 0.055(2) 0.074(2) -0.0322(18) -0.008(2) 0.035(2)
C41 0.0360(13) 0.0329(13) 0.0443(14) -0.0225(11) 0.0053(10) 0.0058(10)
C42 0.0496(15) 0.0366(14) 0.0362(14) -0.0183(11) -0.0019(11) 0.0083(11)
C43 0.0423(13) 0.0341(13) 0.0422(15) -0.0201(11) -0.0074(11) 0.0130(11)
C44 0.0343(12) 0.0298(12) 0.0434(14) -0.0199(11) -0.0026(10) 0.0095(10)
C45 0.0264(11) 0.0242(11) 0.0409(13) -0.0182(10) 0.0018(9) 0.0030(9)
C46 0.0242(11) 0.0249(12) 0.0411(13) -0.0193(10) 0.0030(9) 0.0050(9)
C47 0.0255(11) 0.0229(11) 0.0411(13) -0.0174(10) 0.0001(9) 0.0042(9)
C48 0.0271(11) 0.0213(11) 0.0415(14) -0.0159(10) 0.0019(9) 0.0037(9)
C49 0.0282(11) 0.0244(12) 0.0408(14) -0.0175(10) -0.0049(9) 0.0053(9)
C50 0.0329(12) 0.0296(12) 0.0441(14) -0.0214(11) -0.0073(10) 0.0122(10)
C51 0.0284(11) 0.0287(12) 0.0476(15) -0.0227(11) -0.0026(10) 0.0105(9)
C52 0.0256(11) 0.0243(11) 0.0421(14) -0.0182(10) 0.0006(9) 0.0037(9)
C53 0.0266(11) 0.0226(11) 0.0443(14) -0.0186(10) 0.0040(9) 0.0033(9)
C54 0.0293(11) 0.0266(12) 0.0433(14) -0.0207(11) 0.0015(10) 0.0043(9)
C55 0.0301(12) 0.0284(12) 0.0431(14) -0.0194(11) -0.0003(10) 0.0068(9)
C56 0.0312(12) 0.0314(13) 0.0419(14) -0.0191(11) -0.0002(10) 0.0093(10)
C57 0.0328(12) 0.0349(13) 0.0510(15) -0.0252(12) 0.0036(10) 0.0070(10)
C58 0.0357(13) 0.0338(13) 0.0482(15) -0.0217(12) 0.0035(11) 0.0108(10)
C59 0.0398(13) 0.0352(14) 0.0563(16) -0.0264(13) 0.0019(11) 0.0105(11)
C60 0.0387(13) 0.0367(14) 0.0498(15) -0.0232(12) 0.0021(11) 0.0124(11)
C61 0.0450(15) 0.0385(15) 0.0575(17) -0.0267(13) 0.0027(12) 0.0110(12)
C62 0.0460(15) 0.0381(15) 0.0503(16) -0.0228(13) -0.0010(12) 0.0154(12)
C63 0.0581(17) 0.0422(16) 0.0659(19) -0.0320(14) -0.0020(14) 0.0130(13)
C64 0.075(2) 0.0426(17) 0.068(2) -0.0320(15) -0.0047(16) 0.0226(15)
C65 0.0347(12) 0.0253(12) 0.0434(14) -0.0195(11) 0.0013(10) 0.0059(10)
C66 0.0331(12) 0.0316(13) 0.0519(15) -0.0247(12) 0.0002(10) 0.0078(10)
C67 0.0339(12) 0.0314(13) 0.0486(15) -0.0232(12) 0.0024(10) 0.0075(10)
C68 0.0354(13) 0.0315(13) 0.0543(16) -0.0253(12) 0.0008(11) 0.0068(10)
C69 0.0346(13) 0.0319(13) 0.0502(15) -0.0232(12) -0.0002(11) 0.0069(10)
C70 0.0364(13) 0.0330(14) 0.0553(16) -0.0263(12) 0.0030(11) 0.0065(10)
C71 0.0332(12) 0.0342(14) 0.0489(15) -0.0225(12) -0.0007(10) 0.0066(10)
C72 0.0363(13) 0.0337(14) 0.0518(15) -0.0242(12) 0.0003(11) 0.0102(10)
C73 0.0401(13) 0.0353(14) 0.0513(16) -0.0241(12) -0.0030(11) 0.0070(11)
C74 0.0478(15) 0.0357(14) 0.0658(18) -0.0308(14) -0.0043(13) 0.0161(12)

loop_
_atom_type_symbol
_atom_type_description
_atom_type_scat_dispersion_real
_atom_type_scat_dispersion_imag
_atom_type_scat_source
C C 0.0181 0.0091 'International Tables Vol C Tables 4.2.6.8 and 6.1.1.4'
H H 0.0000 0.0000 'International Tables Vol C Tables 4.2.6.8 and 6.1.1.4'
N N 0.0311 0.0180 'International Tables Vol C Tables 4.2.6.8 and 6.1.1.4'
O O 0.0492 0.0322 'International Tables Vol C Tables 4.2.6.8 and 6.1.1.4'

loop_
_geom_angle_atom_site_label_1
_geom_angle_atom_site_label_2
_geom_angle_atom_site_label_3
_geom_angle
C6 O1 C15 113.54(16)
C13 O2 C25 115.99(17)
C46 O41 C55 116.04(16)
C53 O42 C65 112.84(16)
C49 N1 C8 118.07(19)
C48 N41 C9 118.03(19)
C2 C1 C14 120.6(2)
C1 C2 C3 120.2(2)
C4 C3 C2 120.6(2)
C3 C4 C5 121.0(2)
C6 C5 C4 121.6(2)
C6 C5 C14 120.6(2)
C14 C5 C4 117.8(2)
O1 C6 C5 116.2(2)
O1 C6 C7 122.1(2)
C5 C6 C7 121.7(2)
C6 C7 C8 124.86(19)
C6 C7 C12 117.4(2)
C12 C7 C8 117.7(2)
N1 C8 C7 121.1(2)
N1 C8 C9 119.1(2)
C9 C8 C7 119.79(19)
N41 C9 C8 122.78(19)
N41 C9 C10 117.1(2)
C8 C9 C10 120.0(2)
C11 C10 C9 120.3(2)
C10 C11 C12 122.4(2)
C11 C12 C7 119.7(2)
C13 C12 C7 120.3(2)
C13 C12 C11 119.97(19)
O2 C13 C12 119.0(2)
O2 C13 C14 118.3(2)
C12 C13 C14 122.5(2)
C1 C14 C5 119.8(2)
C13 C14 C1 122.7(2)
C13 C14 C5 117.5(2)
O1 C15 C16 107.85(18)
C15 C16 C17 112.0(2)
C16 C17 C18 113.2(2)
C19 C18 C17 113.5(2)
C20 C19 C18 113.9(2)
C21 C20 C19 113.3(2)
C20 C21 C22 113.6(2)
C23 C22 C21 113.7(2)
C24 C23 C22 112.7(2)
O2 C25 C26 106.1(2)
C27 C26 C25 114.2(2)
C26 C27 C28 113.3(2)
C29 C28 C27 112.4(2)
C28 C29 C30 114.6(2)
C31 C30 C29 112.1(2)
C30 C31 C32 115.6(2)
C31 C32 C33 112.9(3)
C34 C33 C32 114.6(3)
C42 C41 C54 120.5(2)
C41 C42 C43 120.6(2)
C44 C43 C42 120.1(2)
C43 C44 C45 121.5(2)
C44 C45 C46 121.61(19)
C44 C45 C54 118.1(2)
C46 C45 C54 120.3(2)
O41 C46 C45 116.13(19)
O41 C46 C47 122.35(19)
C47 C46 C45 121.34(18)
C46 C47 C48 124.72(19)
C46 C47 C52 117.7(2)
C52 C47 C48 117.5(2)
N41 C48 C47 120.8(2)
N41 C48 C49 119.3(2)
C49 C48 C47 119.95(19)
N1 C49 C48 122.75(19)
N1 C49 C50 117.6(2)
C48 C49 C50 119.6(2)
C51 C50 C49 121.1(2)
C50 C51 C52 122.2(2)
C47 C52 C51 119.5(2)
C53 C52 C47 120.5(2)
C53 C52 C51 119.93(19)
O42 C53 C54 118.7(2)
C52 C53 O42 119.1(2)
C52 C53 C54 122.21(19)
C41 C54 C45 119.3(2)
C53 C54 C41 122.98(19)
C53 C54 C45 117.7(2)
O41 C55 C56 107.86(18)
C55 C56 C57 111.71(19)
C56 C57 C58 114.45(19)
C59 C58 C57 111.1(2)
C58 C59 C60 116.0(2)
C61 C60 C59 111.3(2)
C60 C61 C62 115.8(2)
C63 C62 C61 112.3(2)
C64 C63 C62 113.8(2)
O42 C65 C66 107.41(18)
C65 C66 C67 113.09(19)
C66 C67 C68 112.39(19)
C69 C68 C67 113.7(2)
C68 C69 C70 113.5(2)
C71 C70 C69 113.7(2)
C70 C71 C72 113.7(2)
C73 C72 C71 113.7(2)
C72 C73 C74 112.9(2)

loop_
_geom_bond_atom_site_label_1
_geom_bond_atom_site_label_2
_geom_bond_distance
O1 C6 1.378(3)
O1 C15 1.438(3)
O2 C13 1.385(3)
O2 C25 1.428(3)
O41 C46 1.375(2)
O41 C55 1.446(3)
O42 C53 1.383(2)
O42 C65 1.439(3)
N1 C8 1.343(3)
N1 C49 1.333(3)
N41 C9 1.339(3)
N41 C48 1.335(3)
C1 C2 1.361(4)
C1 C14 1.416(3)
C2 C3 1.420(4)
C3 C4 1.358(4)
C4 C5 1.427(3)
C5 C6 1.408(3)
C5 C14 1.427(3)
C6 C7 1.409(3)
C7 C8 1.460(3)
C7 C12 1.442(3)
C8 C9 1.424(3)
C9 C10 1.442(3)
C10 C11 1.339(3)
C11 C12 1.437(3)
C12 C13 1.390(3)
C13 C14 1.408(3)
C15 C16 1.511(3)
C16 C17 1.524(3)
C17 C18 1.528(3)
C18 C19 1.525(3)
C19 C20 1.525(3)
C20 C21 1.521(3)
C21 C22 1.526(3)
C22 C23 1.526(4)
C23 C24 1.523(3)
C25 C26 1.519(3)
C26 C27 1.495(4)
C27 C28 1.528(4)
C28 C29 1.511(4)
C29 C30 1.521(4)
C30 C31 1.516(4)
C31 C32 1.520(4)
C32 C33 1.526(4)
C33 C34 1.506(5)
C41 C42 1.360(3)
C41 C54 1.417(3)
C42 C43 1.416(3)
C43 C44 1.356(3)
C44 C45 1.416(3)
C45 C46 1.418(3)
C45 C54 1.427(3)
C46 C47 1.403(3)
C47 C48 1.463(3)
C47 C52 1.445(3)
C48 C49 1.427(3)
C49 C50 1.441(3)
C50 C51 1.331(3)
C51 C52 1.446(3)
C52 C53 1.381(3)
C53 C54 1.412(3)
C55 C56 1.513(3)
C56 C57 1.520(3)
C57 C58 1.532(3)
C58 C59 1.527(3)
C59 C60 1.532(3)
C60 C61 1.524(3)
C61 C62 1.526(3)
C62 C63 1.522(4)
C63 C64 1.520(4)
C65 C66 1.513(3)
C66 C67 1.521(3)
C67 C68 1.524(3)
C68 C69 1.523(3)
C69 C70 1.527(3)
C70 C71 1.519(3)
C71 C72 1.528(3)
C72 C73 1.522(3)
C73 C74 1.524(3)

loop_
_geom_torsion_atom_site_label_1
_geom_torsion_atom_site_label_2
_geom_torsion_atom_site_label_3
_geom_torsion_atom_site_label_4
_geom_torsion
O1 C6 C7 C8 -3.7(3)
O1 C6 C7 C12 177.77(19)
O1 C15 C16 C17 178.18(19)
O2 C13 C14 C1 3.3(3)
O2 C13 C14 C5 -176.32(19)
O2 C25 C26 C27 -175.8(2)
O41 C46 C47 C48 7.9(3)
O41 C46 C47 C52 -170.45(18)
O41 C55 C56 C57 -174.25(18)
O42 C53 C54 C41 2.8(3)
O42 C53 C54 C45 -176.56(18)
O42 C65 C66 C67 176.28(19)
N1 C8 C9 N41 0.4(3)
N1 C8 C9 C10 -176.9(2)
N1 C49 C50 C51 176.6(2)
N41 C9 C10 C11 -177.1(2)
N41 C48 C49 N1 -0.6(3)
N41 C48 C49 C50 177.9(2)
C1 C2 C3 C4 -0.4(4)
C2 C1 C14 C5 1.3(4)
C2 C1 C14 C13 -178.2(2)
C2 C3 C4 C5 1.3(4)
C3 C4 C5 C6 177.4(2)
C3 C4 C5 C14 -0.9(4)
C4 C5 C6 O1 3.2(3)
C4 C5 C6 C7 -178.4(2)
C4 C5 C14 C1 -0.4(3)
C4 C5 C14 C13 179.2(2)
C5 C6 C7 C8 178.0(2)
C5 C6 C7 C12 -0.5(3)
C6 O1 C15 C16 175.76(19)
C6 C5 C14 C1 -178.7(2)
C6 C5 C14 C13 0.9(3)
C6 C7 C8 N1 -2.3(3)
C6 C7 C8 C9 178.7(2)
C6 C7 C12 C11 179.9(2)
C6 C7 C12 C13 0.5(3)
C7 C8 C9 N41 179.32(19)
C7 C8 C9 C10 2.1(3)
C7 C12 C13 O2 175.60(19)
C7 C12 C13 C14 0.2(3)
C8 N1 C49 C48 0.5(3)
C8 N1 C49 C50 -177.99(19)
C8 C7 C12 C11 1.3(3)
C8 C7 C12 C13 -178.12(19)
C8 C9 C10 C11 0.3(3)
C9 N41 C48 C47 180.00(19)
C9 N41 C48 C49 0.5(3)
C9 C10 C11 C12 -1.9(4)
C10 C11 C12 C7 1.1(3)
C10 C11 C12 C13 -179.5(2)
C11 C12 C13 O2 -3.8(3)
C11 C12 C13 C14 -179.2(2)
C12 C7 C8 N1 176.16(19)
C12 C7 C8 C9 -2.8(3)
C12 C13 C14 C1 178.7(2)
C12 C13 C14 C5 -0.9(3)
C13 O2 C25 C26 -171.4(2)
C14 C1 C2 C3 -0.9(4)
C14 C5 C6 O1 -178.56(19)
C14 C5 C6 C7 -0.2(3)
C15 O1 C6 C5 -93.4(2)
C15 O1 C6 C7 88.3(3)
C15 C16 C17 C18 178.5(2)
C16 C17 C18 C19 179.9(2)
C17 C18 C19 C20 179.6(2)
C18 C19 C20 C21 178.4(2)
C19 C20 C21 C22 -178.7(2)
C20 C21 C22 C23 179.3(2)
C21 C22 C23 C24 -177.5(2)
C25 O2 C13 C12 87.0(3)
C25 O2 C13 C14 -97.4(2)
C25 C26 C27 C28 -179.5(2)
C26 C27 C28 C29 -178.3(3)
C27 C28 C29 C30 -178.6(3)
C28 C29 C30 C31 -178.5(3)
C29 C30 C31 C32 -179.2(3)
C30 C31 C32 C33 -177.6(3)
C31 C32 C33 C34 178.1(3)
C41 C42 C43 C44 -0.6(4)
C42 C41 C54 C45 0.9(3)
C42 C41 C54 C53 -178.4(2)
C42 C43 C44 C45 -0.3(4)
C43 C44 C45 C46 -179.4(2)
C43 C44 C45 C54 1.5(3)
C44 C45 C46 O41 -6.3(3)
C44 C45 C46 C47 178.5(2)
C44 C45 C54 C41 -1.8(3)
C44 C45 C54 C53 177.6(2)
C45 C46 C47 C48 -177.2(2)
C45 C46 C47 C52 4.5(3)
C46 O41 C55 C56 -173.29(18)
C46 C45 C54 C41 179.0(2)
C46 C45 C54 C53 -1.6(3)
C46 C47 C48 N41 6.4(3)
C46 C47 C48 C49 -174.1(2)
C46 C47 C52 C51 174.89(19)
C46 C47 C52 C53 -2.7(3)
C47 C48 C49 N1 179.92(19)
C47 C48 C49 C50 -1.6(3)
C47 C52 C53 O42 178.70(19)
C47 C52 C53 C54 -1.3(3)
C48 N41 C9 C8 -0.4(3)
C48 N41 C9 C10 176.9(2)
C48 C47 C52 C51 -3.6(3)
C48 C47 C52 C53 178.85(19)
C48 C49 C50 C51 -1.9(3)
C49 N1 C8 C7 -179.34(19)
C49 N1 C8 C9 -0.4(3)
C49 C50 C51 C52 2.7(4)
C50 C51 C52 C47 0.2(3)
C50 C51 C52 C53 177.8(2)
C51 C52 C53 O42 1.1(3)
C51 C52 C53 C54 -178.8(2)
C52 C47 C48 N41 -175.26(19)
C52 C47 C48 C49 4.2(3)
C52 C53 C54 C41 -177.3(2)
C52 C53 C54 C45 3.4(3)
C53 O42 C65 C66 171.73(19)
C54 C41 C42 C43 0.3(4)
C54 C45 C46 O41 172.86(18)
C54 C45 C46 C47 -2.3(3)
C55 O41 C46 C45 92.9(2)
C55 O41 C46 C47 -92.0(2)
C55 C56 C57 C58 -179.0(2)
C56 C57 C58 C59 178.2(2)
C57 C58 C59 C60 -179.8(2)
C58 C59 C60 C61 -178.5(2)
C59 C60 C61 C62 180.0(2)
C60 C61 C62 C63 -178.9(2)
C61 C62 C63 C64 178.7(3)
C65 O42 C53 C52 -88.8(2)
C65 O42 C53 C54 91.1(2)
C65 C66 C67 C68 178.2(2)
C66 C67 C68 C69 178.0(2)
C67 C68 C69 C70 -179.8(2)
C68 C69 C70 C71 178.7(2)
C69 C70 C71 C72 -179.2(2)
C70 C71 C72 C73 178.3(2)
C71 C72 C73 C74 -178.0(2)
